data_7063568
loop_
_publ_author_name
'Gumtya, Milan'
'Mondal, Ayan'
'Banerjee, Rahul'
'Haldar, Debasish'

_publ_section_title
;
 Efficient electrocatalytic water oxidation by N-Phthaloyl-\g-aminobutyric
 acid-Cobalt 1D MOF
;
_journal_name_full 'New Journal of Chemistry'
_journal_paper_doi 10.1039/D4NJ03470H
_journal_year 2025
_chemical_formula_moiety 'C24 H24 Co N2 O10, H2 O'
_chemical_formula_sum 'C24 H26 Co N2 O11'
_chemical_formula_weight 577.40
_space_group_crystal_system monoclinic
_space_group_IT_number 14
_space_group_name_Hall '-P 2yn'
_space_group_name_H-M_alt 'P 1 21/n 1'
_atom_sites_solution_hydrogens mixed
_atom_sites_solution_primary iterative
_audit_creation_date 2022-09-09
_audit_creation_method
;
Olex2 1.2
(compiled 2018.05.29 svn.r3508 for OlexSys, GUI svn.r5506)
;
_audit_update_record
;
2024-03-11 deposited with the CCDC.	2024-12-05 downloaded from the CCDC.
;
_cell_angle_alpha 90
_cell_angle_beta 93.9704(13)
_cell_angle_gamma 90
_cell_formula_units_Z 4
_cell_length_a 8.04154(11)
_cell_length_b 15.1977(2)
_cell_length_c 19.5905(3)
_cell_measurement_reflns_used 11443
_cell_measurement_temperature 100.00(10)
_cell_measurement_theta_max 68.0100
_cell_measurement_theta_min 3.6720
_cell_volume 2388.47(6)
_computing_cell_refinement 'CrysAlisPro 1.171.42.58a (Rigaku OD, 2022)'
_computing_data_collection 'CrysAlisPro 1.171.42.58a (Rigaku OD, 2022)'
_computing_data_reduction 'CrysAlisPro 1.171.42.58a (Rigaku OD, 2022)'
_computing_molecular_graphics 'Olex2 (Dolomanov et al., 2009)'
_computing_publication_material 'Olex2 (Dolomanov et al., 2009)'
_computing_structure_refinement 'ShelXL (Sheldrick, 2015)'
_computing_structure_solution 'olex2.solve (Bourhis et al., 2015)'
_diffrn_ambient_environment N~2~
_diffrn_ambient_temperature 100.00(10)
_diffrn_detector 'Hybrid Pixel Array Detector'
_diffrn_detector_area_resol_mean 10.0000
_diffrn_detector_type HyPix3000
_diffrn_measured_fraction_theta_full 0.998
_diffrn_measured_fraction_theta_max 0.993
_diffrn_measurement_details
;
List of Runs (angles in degrees, time in seconds):

  # Type    Start    End  Width  t~exp~   \w     \q     \k     \f   Frames
#--------------------------------------------------------------------------
  1  \w    -74.00  31.00   0.50    0.35    --  -41.33  93.00-121.00  210
  2  \w    -13.00  74.00   0.50    0.35    --   41.33 -93.00 127.00  174
  3  \w    -80.00 -10.00   0.50    3.20    --  -82.50  93.00-121.00  140
  4  \w    104.00 169.00   0.50    3.20    --   96.67  93.00-121.00  130
  5  \w     24.00 106.00   0.50    3.20    --   96.67 -93.00 127.00  164
  6  \w    -61.00  26.00   0.50    0.35    --  -41.33  54.00 120.00  174
  7  \w    -96.00 -19.00   0.50    0.35    --  -41.33 138.00-120.00  154
  8  \w    -24.00  35.00   0.50    0.35    --  -41.33  11.00-120.00  118
  9  \w   -108.00 -24.00   0.50    0.35    --  -41.33 -43.00  30.00  168
 10  \w    -34.00  24.00   0.50    0.35    --   41.33 -11.00-150.00  116
 11  \w    -30.00  28.00   0.50    0.35    --   41.33 -21.00  30.00  116
 12  \w     18.00  80.00   0.50    0.35    --   41.33-104.00  30.00  124
 13  \w   -155.00 -82.00   0.50    3.20    --  -82.50 -93.00 127.00  146
 14  \w    -56.00 -16.00   0.50    3.20    --  -82.50  50.00-150.00   80
 15  \w   -150.00 -69.00   0.50    3.20    --  -82.50 -33.00-180.00  162
 16  \w    -56.00 -16.00   0.50    3.20    --  -82.50  50.00  60.00   80
 17  \w    -47.00 -15.00   0.50    3.20    --  -82.50  42.00   0.00   64
 18  \w     44.00 127.00   0.50    3.20    --   96.67-145.00 -90.00  166
 19  \w     99.00 164.00   0.50    3.20    --   96.67 117.00 -60.00  130
 20  \w     29.00  68.00   0.50    3.20    --   96.67 -59.00  30.00   78
 21  \w     29.00  68.00   0.50    3.20    --   96.67 -59.00 -30.00   78
 22  \w     99.00 164.00   0.50    3.20    --   96.67 117.00-180.00  130
 23  \w     30.00  57.00   0.50    3.20    --   96.67 -50.00 -30.00   54
 24  \w     30.00  57.00   0.50    3.20    --   96.67 -50.00 -60.00   54
 25  \w     29.00  68.00   0.50    3.20    --   96.67 -59.00 120.00   78
 26  \w     30.00  57.00   0.50    3.20    --   96.67 -50.00-150.00   54
 27  \w    105.00 170.00   0.50    3.20    --   96.67  96.00-150.00  130
 28  \w     80.00 163.00   0.50    3.20    --   96.67  42.00-120.00  166
 29  \w     30.00  57.00   0.50    3.20    --   96.67 -50.00 120.00   54
 30  \w     82.00 167.00   0.50    3.20    --   96.67  25.00-150.00  170
 31  \w     30.00  57.00   0.50    3.20    --   96.67 -50.00-120.00   54
 32  \w     30.00  57.00   0.50    3.20    --   96.67 -50.00  30.00   54
 33  \w     28.00 105.00   0.50    3.20    --   96.67 -77.00  90.00  154
 34  \w     30.00  57.00   0.50    3.20    --   96.67 -50.00   0.00   54
 35  \w     29.00  83.00   0.50    3.20    --   96.67 -68.00-150.00  108
 36  \w     30.00 109.00   0.50    3.20    --   96.67-117.00 -90.00  158
 37  \w     30.00  57.00   0.50    3.20    --   96.67 -50.00 150.00   54
 38  \w   -108.00 -21.00   0.50    0.35    --  -41.33 -54.00 -60.00  174
 39  \w   -110.00 -14.00   0.50    0.35    --  -41.33 -77.00-120.00  192
 40  \w   -110.00 -14.00   0.50    0.35    --  -41.33 -77.00   0.00  192
 41  \w   -110.00 -14.00   0.50    0.35    --  -41.33 -77.00 150.00  192
 42  \w     15.00 110.00   0.50    0.35    --   41.33  77.00 120.00  190
;
_diffrn_measurement_device 'four-circle diffractometer'
_diffrn_measurement_device_type 'XtaLAB Synergy, Dualflex, HyPix3000'
_diffrn_measurement_method '\w scans'
_diffrn_orient_matrix_type 'CrysAlisPro convention (1999,Acta A55,543-557)'
_diffrn_orient_matrix_UB_11 -0.0327189000
_diffrn_orient_matrix_UB_12 -0.0936802000
_diffrn_orient_matrix_UB_13 0.0259200000
_diffrn_orient_matrix_UB_21 -0.1625025000
_diffrn_orient_matrix_UB_22 -0.0041353000
_diffrn_orient_matrix_UB_23 -0.0464570000
_diffrn_orient_matrix_UB_31 0.0970890000
_diffrn_orient_matrix_UB_32 -0.0384328000
_diffrn_orient_matrix_UB_33 -0.0581628000
_diffrn_radiation_monochromator mirror
_diffrn_radiation_probe x-ray
_diffrn_radiation_type CuK\a
_diffrn_radiation_wavelength 1.54184
_diffrn_reflns_av_R_equivalents 0.0771
_diffrn_reflns_av_unetI/netI 0.0419
_diffrn_reflns_Laue_measured_fraction_full 0.998
_diffrn_reflns_Laue_measured_fraction_max 0.993
_diffrn_reflns_limit_h_max 9
_diffrn_reflns_limit_h_min -9
_diffrn_reflns_limit_k_max 17
_diffrn_reflns_limit_k_min -18
_diffrn_reflns_limit_l_max 20
_diffrn_reflns_limit_l_min -23
_diffrn_reflns_number 21594
_diffrn_reflns_point_group_measured_fraction_full 0.998
_diffrn_reflns_point_group_measured_fraction_max 0.993
_diffrn_reflns_theta_full 67.684
_diffrn_reflns_theta_max 68.266
_diffrn_reflns_theta_min 3.684
_diffrn_source 'micro-focus sealed X-ray tube'
_diffrn_source_type 'PhotonJet (Cu) X-ray Source'
_exptl_absorpt_coefficient_mu 6.241
_exptl_absorpt_correction_T_max 1.00000
_exptl_absorpt_correction_T_min 0.467
_exptl_absorpt_correction_type multi-scan
_exptl_absorpt_process_details
;
CrysAlisPro 1.171.42.58a (Rigaku Oxford Diffraction, 2022)
Empirical absorption correction using spherical harmonics,
implemented in SCALE3 ABSPACK scaling algorithm.
;
_exptl_crystal_colour violet
_exptl_crystal_density_diffrn 1.606
_exptl_crystal_description niddle
_exptl_crystal_F_000 1196
_exptl_crystal_size_max 0.867
_exptl_crystal_size_mid 0.621
_exptl_crystal_size_min 0.423
_refine_diff_density_max 0.584
_refine_diff_density_min -0.624
_refine_diff_density_rms 0.081
_refine_ls_extinction_method none
_refine_ls_goodness_of_fit_ref 1.074
_refine_ls_hydrogen_treatment mixed
_refine_ls_matrix_type full
_refine_ls_number_parameters 366
_refine_ls_number_reflns 4350
_refine_ls_number_restraints 7
_refine_ls_restrained_S_all 1.073
_refine_ls_R_factor_all 0.0553
_refine_ls_R_factor_gt 0.0449
_refine_ls_shift/su_max 0.000
_refine_ls_shift/su_mean 0.000
_refine_ls_structure_factor_coef Fsqd
_refine_ls_weighting_details 'w=1/[\s^2^(Fo^2^)+(0.0694P)^2^+2.1857P] where P=(Fo^2^+2Fc^2^)/3'
_refine_ls_weighting_scheme calc
_refine_ls_wR_factor_gt 0.1197
_refine_ls_wR_factor_ref 0.1259
_reflns_Friedel_coverage 0.000
_reflns_number_gt 3646
_reflns_number_total 4379
_reflns_threshold_expression 'I > 2\s(I)'
_cod_data_source_file d4nj03470h2.cif
_cod_data_source_block mg_2_auto
_cod_original_sg_symbol_H-M 'P 21/n'
_cod_database_code 7063568
_shelx_shelxl_version_number 2014/7
_chemical_oxdiff_formula 'C H O N Co'
_chemical_oxdiff_usercomment 100K
_shelx_space_group_comment
;
The symmetry employed for this shelxl refinement is uniquely defined
by the following loop, which should always be used as a source of
symmetry information in preference to the above space-group names.
They are only intended as comments.
;
_diffrn_oxdiff_digest_frames
;
01f45193902e461c9fdaeda1a57d0589fd000380ebd
;
_reflns_odcompleteness_completeness 99.91
_reflns_odcompleteness_iscentric 1
_reflns_odcompleteness_theta 66.97
_olex2_refinement_description
;
1. Fixed Uiso
 At 1.2 times of:
  All C(H) groups, All C(H,H) groups
 At 1.5 times of:
  All O(H,H) groups
2. Restrained distances
 O8-H8A = O8-H8B
 0.87 with sigma of 0.02
 O11-H11C = O11-H11D
 0.87 with sigma of 0.02
 H11C-H11D
 1.38 with sigma of 0.04
 H8A-H8B
 1.38 with sigma of 0.04
 Co1-H8A \\sim Co1-H8B
 with sigma of 0.02
3.a Secondary CH2 refined with riding coordinates:
 C11(H11A,H11B), C9(H9A,H9B), C15(H15A,H15B), C10(H10A,H10B), C14(H14A,H14B),
 C16(H16A,H16B)
3.b Aromatic/amide H refined with riding coordinates:
 C3(H3), C5(H5), C23(H23), C4(H4), C22(H22), C6(H6), C21(H21), C20(H20)
;
_olex2_submission_special_instructions 'No special instructions were received'
_oxdiff_exptl_absorpt_empirical_details
;
Empirical correction (ABSPACK) includes:
- Absorption correction using spherical harmonics
- Frame scaling
;
_oxdiff_exptl_absorpt_empirical_full_max 1.666
_oxdiff_exptl_absorpt_empirical_full_min 0.544

loop_
_space_group_symop_operation_xyz
'x, y, z'
'-x+1/2, y+1/2, -z+1/2'
'-x, -y, -z'
'x-1/2, -y-1/2, z-1/2'

loop_
_atom_site_label
_atom_site_type_symbol
_atom_site_fract_x
_atom_site_fract_y
_atom_site_fract_z
_atom_site_U_iso_or_equiv
_atom_site_adp_type
_atom_site_occupancy
_atom_site_site_symmetry_order
_atom_site_calc_flag
_atom_site_refinement_flags_posn
_atom_site_refinement_flags_adp
_atom_site_refinement_flags_occupancy
_atom_site_disorder_assembly
_atom_site_disorder_group
Co2 Co 0.0000 0.5000 0.5000 0.01174(17) Uani 1 2 d S T P . .
Co1 Co 0.5000 0.5000 0.5000 0.01258(17) Uani 1 2 d DS T P . .
O8 O 0.4071(2) 0.38164(13) 0.46348(11) 0.0187(4) Uani 1 1 d D . . . .
H8A H 0.300(2) 0.374(2) 0.4628(17) 0.028 Uiso 1 1 d DR . . . .
H8B H 0.448(4) 0.3574(19) 0.4294(14) 0.028 Uiso 1 1 d DR . . . .
O10 O 0.0171(3) -0.05795(14) 0.42991(11) 0.0243(5) Uani 1 1 d . . . . .
O9 O 0.4056(3) 0.12075(13) 0.34137(10) 0.0227(5) Uani 1 1 d . . . . .
O5 O 0.2481(2) 0.56107(13) 0.46686(10) 0.0148(4) Uani 1 1 d . . . . .
O1 O 0.1257(2) 0.11753(14) 0.72184(10) 0.0218(5) Uani 1 1 d . . . . .
O3 O 0.4045(3) 0.47903(14) 0.59074(10) 0.0202(4) Uani 1 1 d . . . . .
O11 O 0.5496(3) 0.28789(14) 0.36455(11) 0.0225(5) Uani 1 1 d D . . . .
H11C H 0.640(3) 0.284(2) 0.3897(17) 0.034 Uiso 1 1 d DR . . . .
H11D H 0.514(4) 0.2342(15) 0.3601(19) 0.034 Uiso 1 1 d DR . . . .
O6 O 0.0751(2) 0.38043(12) 0.46348(10) 0.0161(4) Uani 1 1 d . . . . .
O2 O -0.2663(2) 0.32383(13) 0.65334(10) 0.0210(4) Uani 1 1 d . . . . .
O4 O 0.1242(2) 0.46935(13) 0.59095(9) 0.0160(4) Uani 1 1 d . . . . .
C11 C 0.2958(4) 0.4099(2) 0.68425(14) 0.0189(6) Uani 1 1 d . . . . .
H11A H 0.3219 0.4550 0.7199 0.023 Uiso 1 1 calc R . . . .
H11B H 0.3941 0.3709 0.6833 0.023 Uiso 1 1 calc R . . . .
O7 O -0.1675(2) 0.30962(13) 0.45234(10) 0.0189(4) Uani 1 1 d . . . . .
C18 C 0.4381(4) -0.01641(18) 0.40613(14) 0.0152(6) Uani 1 1 d . . . . .
N1 N -0.0399(3) 0.23202(15) 0.67970(12) 0.0168(5) Uani 1 1 d . . . . .
C3 C -0.4548(4) 0.17904(19) 0.73429(14) 0.0182(6) Uani 1 1 d . . . . .
H3 H -0.5380 0.2192 0.7171 0.022 Uiso 1 1 calc R . . . .
C2 C -0.2908(3) 0.18776(18) 0.71871(14) 0.0154(6) Uani 1 1 d . . . . .
C19 C 0.3205(3) -0.07110(18) 0.43264(14) 0.0155(6) Uani 1 1 d . . . . .
C9 C 0.0905(4) 0.2859(2) 0.65316(15) 0.0191(6) Uani 1 1 d . . . . .
H9A H 0.0471 0.3153 0.6105 0.023 Uiso 1 1 calc R . . . .
H9B H 0.1855 0.2482 0.6423 0.023 Uiso 1 1 calc R . . . .
C5 C -0.3702(4) 0.05048(19) 0.80165(14) 0.0183(6) Uani 1 1 d . . . . .
H5 H -0.3994 0.0044 0.8314 0.022 Uiso 1 1 calc R . . . .
C23 C 0.6051(4) -0.0380(2) 0.41056(15) 0.0191(6) Uani 1 1 d . . . . .
H23 H 0.6860 -0.0003 0.3929 0.023 Uiso 1 1 calc R . . . .
C4 C -0.4936(4) 0.1089(2) 0.77624(15) 0.0207(6) Uani 1 1 d . . . . .
H4 H -0.6054 0.1008 0.7877 0.025 Uiso 1 1 calc R . . . .
C22 C 0.6500(4) -0.1179(2) 0.44213(15) 0.0206(6) Uani 1 1 d . . . . .
H22 H 0.7641 -0.1347 0.4464 0.025 Uiso 1 1 calc R . . . .
C6 C -0.2059(4) 0.05794(19) 0.78457(14) 0.0181(6) Uani 1 1 d . . . . .
H6 H -0.1224 0.0174 0.8009 0.022 Uiso 1 1 calc R . . . .
C1 C -0.1703(3) 0.12766(18) 0.74236(14) 0.0162(6) Uani 1 1 d . . . . .
C21 C 0.5309(4) -0.1733(2) 0.46747(15) 0.0217(6) Uani 1 1 d . . . . .
H21 H 0.5648 -0.2278 0.4878 0.026 Uiso 1 1 calc R . . . .
C15 C -0.0392(4) 0.16349(19) 0.38825(16) 0.0208(6) Uani 1 1 d . . . . .
H15A H -0.0796 0.1334 0.4287 0.025 Uiso 1 1 calc R . . . .
H15B H -0.1373 0.1878 0.3613 0.025 Uiso 1 1 calc R . . . .
C10 C 0.1495(4) 0.35515(19) 0.70591(14) 0.0176(6) Uani 1 1 d . . . . .
H10A H 0.0554 0.3950 0.7140 0.021 Uiso 1 1 calc R . . . .
H10B H 0.1827 0.3254 0.7497 0.021 Uiso 1 1 calc R . . . .
C14 C 0.0751(3) 0.23918(18) 0.41235(14) 0.0160(6) Uani 1 1 d . . . . .
H14A H 0.1619 0.2162 0.4460 0.019 Uiso 1 1 calc R . . . .
H14B H 0.1319 0.2620 0.3727 0.019 Uiso 1 1 calc R . . . .
C16 C 0.0459(4) 0.09622(19) 0.34468(15) 0.0208(6) Uani 1 1 d . . . . .
H16A H -0.0389 0.0539 0.3258 0.025 Uiso 1 1 calc R . . . .
H16B H 0.0915 0.1271 0.3056 0.025 Uiso 1 1 calc R . . . .
N2 N 0.1808(3) 0.04700(15) 0.38124(12) 0.0166(5) Uani 1 1 d . . . . .
C17 C 0.3494(4) 0.05973(19) 0.37235(14) 0.0169(6) Uani 1 1 d . . . . .
C13 C -0.0146(3) 0.31458(18) 0.44469(13) 0.0149(6) Uani 1 1 d . . . . .
C7 C -0.0087(3) 0.15407(18) 0.71627(14) 0.0160(6) Uani 1 1 d . . . . .
C20 C 0.3620(3) -0.15014(19) 0.46343(14) 0.0168(6) Uani 1 1 d . . . . .
H20 H 0.2801 -0.1872 0.4811 0.020 Uiso 1 1 calc R . . . .
C8 C -0.2069(4) 0.25766(18) 0.67994(14) 0.0168(6) Uani 1 1 d . . . . .
C12 C 0.2723(3) 0.45607(17) 0.61586(13) 0.0135(5) Uani 1 1 d . . . . .
C24 C 0.1530(4) -0.03078(19) 0.41693(14) 0.0164(6) Uani 1 1 d . . . . .
H5A H 0.250(5) 0.585(3) 0.424(2) 0.035(10) Uiso 1 1 d . . . . .
H5B H 0.235(6) 0.612(4) 0.497(3) 0.074(17) Uiso 1 1 d . . . . .

loop_
_atom_site_aniso_label
_atom_site_aniso_U_11
_atom_site_aniso_U_22
_atom_site_aniso_U_33
_atom_site_aniso_U_23
_atom_site_aniso_U_13
_atom_site_aniso_U_12
Co2 0.0113(3) 0.0113(3) 0.0124(3) 0.0002(2) -0.0003(2) 0.0008(2)
Co1 0.0123(3) 0.0123(3) 0.0133(3) 0.0005(2) 0.0015(2) -0.0010(2)
O8 0.0128(10) 0.0162(10) 0.0275(11) -0.0032(8) 0.0039(8) -0.0010(8)
O10 0.0153(11) 0.0255(11) 0.0323(12) -0.0021(9) 0.0030(9) -0.0026(9)
O9 0.0274(11) 0.0173(10) 0.0233(10) 0.0033(8) 0.0019(9) -0.0024(9)
O5 0.0137(10) 0.0140(10) 0.0165(10) 0.0013(8) 0.0001(8) 0.0004(7)
O1 0.0164(10) 0.0232(11) 0.0255(11) 0.0024(9) -0.0002(8) 0.0028(9)
O3 0.0175(10) 0.0286(11) 0.0147(10) 0.0035(8) 0.0022(8) -0.0023(9)
O11 0.0186(10) 0.0207(11) 0.0275(11) -0.0027(9) -0.0039(9) 0.0004(9)
O6 0.0117(9) 0.0136(10) 0.0231(10) -0.0022(8) 0.0012(8) 0.0003(7)
O2 0.0213(11) 0.0191(10) 0.0220(10) 0.0051(8) -0.0021(8) 0.0018(8)
O4 0.0143(10) 0.0190(10) 0.0145(9) 0.0015(8) -0.0007(8) 0.0001(8)
C11 0.0178(14) 0.0197(14) 0.0193(14) 0.0031(12) 0.0005(11) -0.0007(12)
O7 0.0141(10) 0.0176(10) 0.0252(11) -0.0037(8) 0.0021(8) -0.0009(8)
C18 0.0165(14) 0.0156(13) 0.0132(13) -0.0010(11) -0.0011(11) -0.0018(11)
N1 0.0140(11) 0.0164(12) 0.0202(12) 0.0019(9) 0.0017(9) -0.0010(9)
C3 0.0160(14) 0.0186(14) 0.0196(14) 0.0014(11) -0.0012(11) 0.0014(11)
C2 0.0166(14) 0.0141(13) 0.0153(13) -0.0013(11) -0.0012(11) -0.0024(11)
C19 0.0141(13) 0.0166(14) 0.0155(13) -0.0039(11) -0.0012(11) -0.0028(11)
C9 0.0188(14) 0.0197(14) 0.0194(14) 0.0020(11) 0.0054(11) -0.0018(12)
C5 0.0176(14) 0.0196(14) 0.0174(13) 0.0008(11) -0.0007(11) -0.0052(11)
C23 0.0151(14) 0.0205(15) 0.0214(14) -0.0027(12) 0.0003(12) -0.0038(12)
C4 0.0176(15) 0.0225(15) 0.0223(15) -0.0004(12) 0.0019(12) -0.0044(12)
C22 0.0154(14) 0.0219(15) 0.0243(15) -0.0026(12) 0.0003(12) 0.0018(12)
C6 0.0223(15) 0.0148(13) 0.0164(13) 0.0006(11) -0.0036(11) -0.0022(11)
C1 0.0176(14) 0.0149(13) 0.0163(13) -0.0009(11) 0.0017(11) -0.0008(11)
C21 0.0277(16) 0.0174(14) 0.0194(14) 0.0010(12) -0.0028(12) 0.0020(12)
C15 0.0177(14) 0.0183(14) 0.0255(15) -0.0053(12) -0.0046(12) 0.0031(12)
C10 0.0197(15) 0.0182(14) 0.0147(13) 0.0031(11) 0.0006(11) -0.0013(11)
C14 0.0133(13) 0.0153(13) 0.0191(13) -0.0008(11) -0.0006(11) 0.0018(11)
C16 0.0223(15) 0.0173(14) 0.0214(14) -0.0042(12) -0.0071(12) 0.0056(12)
N2 0.0167(12) 0.0147(12) 0.0182(11) -0.0011(9) -0.0003(9) 0.0035(9)
C17 0.0193(14) 0.0169(14) 0.0142(13) -0.0037(11) -0.0014(11) -0.0014(12)
C13 0.0166(14) 0.0148(13) 0.0131(13) 0.0022(10) -0.0004(10) 0.0017(11)
C7 0.0166(14) 0.0155(13) 0.0154(13) -0.0006(11) -0.0021(11) -0.0001(11)
C20 0.0134(13) 0.0192(14) 0.0176(13) 0.0010(11) -0.0010(11) -0.0024(11)
C8 0.0195(14) 0.0157(14) 0.0150(13) -0.0009(11) -0.0010(11) -0.0004(11)
C12 0.0137(13) 0.0116(13) 0.0152(13) -0.0028(10) 0.0013(10) -0.0026(10)
C24 0.0182(14) 0.0151(13) 0.0156(13) -0.0032(11) -0.0001(11) 0.0000(12)

loop_
_atom_type_symbol
_atom_type_description
_atom_type_scat_dispersion_real
_atom_type_scat_dispersion_imag
_atom_type_scat_source
C C 0.0181 0.0091 'International Tables Vol C Tables 4.2.6.8 and 6.1.1.4'
H H 0.0000 0.0000 'International Tables Vol C Tables 4.2.6.8 and 6.1.1.4'
Co Co -2.3653 3.6143 'International Tables Vol C Tables 4.2.6.8 and 6.1.1.4'
N N 0.0311 0.0180 'International Tables Vol C Tables 4.2.6.8 and 6.1.1.4'
O O 0.0492 0.0322 'International Tables Vol C Tables 4.2.6.8 and 6.1.1.4'

loop_
_geom_angle_atom_site_label_1
_geom_angle_atom_site_label_2
_geom_angle_atom_site_label_3
_geom_angle
_geom_angle_site_symmetry_1
_geom_angle_site_symmetry_3
_geom_angle_publ_flag
O5 Co2 O5 180.0 . 3_566 ?
O6 Co2 O5 91.30(7) . 3_566 ?
O6 Co2 O5 88.70(7) 3_566 3_566 ?
O6 Co2 O5 91.30(7) 3_566 . ?
O6 Co2 O5 88.70(7) . . ?
O6 Co2 O6 180.00(5) 3_566 . ?
O4 Co2 O5 92.44(7) 3_566 . ?
O4 Co2 O5 87.56(7) 3_566 3_566 ?
O4 Co2 O5 92.44(7) . 3_566 ?
O4 Co2 O5 87.56(7) . . ?
O4 Co2 O6 87.95(8) 3_566 3_566 ?
O4 Co2 O6 92.05(8) 3_566 . ?
O4 Co2 O6 87.94(8) . . ?
O4 Co2 O6 92.05(8) . 3_566 ?
O4 Co2 O4 180.0 3_566 . ?
O8 Co1 O8 180.00(5) . 3_666 ?
O8 Co1 O5 87.87(7) . . ?
O8 Co1 O5 92.13(7) . 3_666 ?
O8 Co1 O5 92.13(7) 3_666 . ?
O8 Co1 O5 87.87(7) 3_666 3_666 ?
O5 Co1 O5 180.0 . 3_666 ?
O3 Co1 O8 89.02(8) . 3_666 ?
O3 Co1 O8 90.98(8) . . ?
O3 Co1 O8 90.98(8) 3_666 3_666 ?
O3 Co1 O8 89.02(8) 3_666 . ?
O3 Co1 O5 86.00(8) 3_666 3_666 ?
O3 Co1 O5 85.99(8) . . ?
O3 Co1 O5 94.00(8) 3_666 . ?
O3 Co1 O5 94.01(8) . 3_666 ?
O3 Co1 O3 180.00(4) . 3_666 ?
Co1 O5 Co2 121.23(8) . . ?
C12 O3 Co1 141.15(19) . . ?
C13 O6 Co2 128.34(17) . . ?
C12 O4 Co2 139.65(18) . . ?
C12 C11 C10 116.6(2) . . ?
C19 C18 C17 108.3(2) . . ?
C23 C18 C19 121.3(3) . . ?
C23 C18 C17 130.3(3) . . ?
C7 N1 C9 123.5(2) . . ?
C7 N1 C8 111.9(2) . . ?
C8 N1 C9 124.1(2) . . ?
C2 C3 C4 117.4(3) . . ?
C3 C2 C1 121.3(3) . . ?
C3 C2 C8 130.7(3) . . ?
C1 C2 C8 107.9(2) . . ?
C18 C19 C24 107.8(2) . . ?
C20 C19 C18 122.5(3) . . ?
C20 C19 C24 129.6(3) . . ?
N1 C9 C10 110.1(2) . . ?
C6 C5 C4 121.7(3) . . ?
C18 C23 C22 117.1(3) . . ?
C3 C4 C5 120.9(3) . . ?
C21 C22 C23 121.3(3) . . ?
C1 C6 C5 116.4(3) . . ?
C2 C1 C7 108.4(2) . . ?
C6 C1 C2 122.3(3) . . ?
C6 C1 C7 129.4(3) . . ?
C22 C21 C20 121.1(3) . . ?
C16 C15 C14 113.2(2) . . ?
C11 C10 C9 113.4(2) . . ?
C13 C14 C15 113.9(2) . . ?
N2 C16 C15 114.5(2) . . ?
C17 N2 C16 124.3(2) . . ?
C17 N2 C24 111.8(2) . . ?
C24 N2 C16 122.5(2) . . ?
O9 C17 C18 129.2(3) . . ?
O9 C17 N2 124.7(3) . . ?
N2 C17 C18 106.1(2) . . ?
O6 C13 C14 116.0(2) . . ?
O7 C13 O6 123.7(3) . . ?
O7 C13 C14 120.3(2) . . ?
O1 C7 N1 124.1(3) . . ?
O1 C7 C1 129.9(3) . . ?
N1 C7 C1 106.0(2) . . ?
C19 C20 C21 116.7(3) . . ?
O2 C8 N1 125.3(3) . . ?
O2 C8 C2 129.0(3) . . ?
N1 C8 C2 105.7(2) . . ?
O3 C12 O4 127.1(3) . . ?
O3 C12 C11 114.8(2) . . ?
O4 C12 C11 118.0(2) . . ?
O10 C24 C19 129.1(3) . . ?
O10 C24 N2 124.8(3) . . ?
N2 C24 C19 106.0(2) . . ?

loop_
_geom_bond_atom_site_label_1
_geom_bond_atom_site_label_2
_geom_bond_distance
_geom_bond_site_symmetry_2
_geom_bond_publ_flag
Co2 O5 2.3330(19) 3_566 ?
Co2 O5 2.3329(19) . ?
Co2 O6 2.0588(18) 3_566 ?
Co2 O6 2.0588(18) . ?
Co2 O4 2.0354(18) . ?
Co2 O4 2.0354(18) 3_566 ?
Co1 O8 2.057(2) . ?
Co1 O8 2.057(2) 3_666 ?
Co1 O5 2.2813(19) 3_666 ?
Co1 O5 2.2813(19) . ?
Co1 O3 2.0101(19) . ?
Co1 O3 2.0102(19) 3_666 ?
O10 C24 1.211(4) . ?
O9 C17 1.213(3) . ?
O1 C7 1.213(3) . ?
O3 C12 1.252(3) . ?
O6 C13 1.273(3) . ?
O2 C8 1.215(3) . ?
O4 C12 1.271(3) . ?
C11 C10 1.525(4) . ?
C11 C12 1.513(4) . ?
O7 C13 1.252(3) . ?
C18 C19 1.386(4) . ?
C18 C23 1.379(4) . ?
C18 C17 1.490(4) . ?
N1 C9 1.455(4) . ?
N1 C7 1.398(4) . ?
N1 C8 1.399(4) . ?
C3 C2 1.380(4) . ?
C3 C4 1.394(4) . ?
C2 C1 1.388(4) . ?
C2 C8 1.494(4) . ?
C19 C20 1.375(4) . ?
C19 C24 1.492(4) . ?
C9 C10 1.527(4) . ?
C5 C4 1.397(4) . ?
C5 C6 1.390(4) . ?
C23 C22 1.399(4) . ?
C22 C21 1.393(4) . ?
C6 C1 1.386(4) . ?
C1 C7 1.484(4) . ?
C21 C20 1.400(4) . ?
C15 C14 1.526(4) . ?
C15 C16 1.524(4) . ?
C14 C13 1.516(4) . ?
C16 N2 1.463(4) . ?
N2 C17 1.392(4) . ?
N2 C24 1.399(4) . ?
